data_1557605
loop_
_publ_author_name
'Feng, Genfeng'
'McCabe, Karl N.'
'Wang, Shuao'
'Maron, Laurent'
'Zhu, Congqing'

_publ_section_title
;
 Construction of heterometallic clusters with multiple uranium--metal
 bonds by using dianionic nitrogen--phosphorus ligands
;
_journal_issue 29
_journal_name_full 'Chemical Science'
_journal_page_first 7585
_journal_page_last 7592
_journal_paper_doi 10.1039/D0SC00389A
_journal_volume 11
_journal_year 2020
_chemical_formula_sum 'C18 H40 Cl2 N2 O2 P2 U'
_chemical_formula_weight 687.39
_space_group_crystal_system monoclinic
_space_group_IT_number 14
_space_group_name_Hall '-P 2ybc'
_space_group_name_H-M_alt 'P 1 21/c 1'
_atom_sites_solution_hydrogens geom
_audit_creation_method SHELXL-2018/3
_audit_update_record
;
2020-01-21 deposited with the CCDC.	2020-03-13 downloaded from the CCDC.
;
_cell_angle_alpha 90
_cell_angle_beta 102.290(4)
_cell_angle_gamma 90
_cell_formula_units_Z 4
_cell_length_a 14.480(2)
_cell_length_b 14.590(2)
_cell_length_c 12.5668(18)
_cell_measurement_reflns_used 9629
_cell_measurement_temperature 173(2)
_cell_measurement_theta_max 63.24
_cell_measurement_theta_min 4.09
_cell_volume 2594.1(6)
_computing_structure_refinement 'SHELXL-2018/3 (Sheldrick, 2018)'
_diffrn_ambient_temperature 173(2)
_diffrn_measured_fraction_theta_full 0.987
_diffrn_measured_fraction_theta_max 0.947
_diffrn_measurement_device_type 'BRUKER D8 VENTRE PHOTON II'
_diffrn_radiation_type GaK\a
_diffrn_radiation_wavelength 1.34139
_diffrn_reflns_av_unetI/netI 0.0510
_diffrn_reflns_Laue_measured_fraction_full 0.987
_diffrn_reflns_Laue_measured_fraction_max 0.947
_diffrn_reflns_limit_h_max 19
_diffrn_reflns_limit_h_min 0
_diffrn_reflns_limit_k_max 0
_diffrn_reflns_limit_k_min -19
_diffrn_reflns_limit_l_max 16
_diffrn_reflns_limit_l_min -16
_diffrn_reflns_number 6110
_diffrn_reflns_point_group_measured_fraction_full 0.987
_diffrn_reflns_point_group_measured_fraction_max 0.947
_diffrn_reflns_theta_full 53.594
_diffrn_reflns_theta_max 63.448
_diffrn_reflns_theta_min 3.786
_exptl_absorpt_coefficient_mu 15.343
_exptl_crystal_density_diffrn 1.760
_exptl_crystal_description block
_exptl_crystal_F_000 1336
_exptl_crystal_size_max 0.1
_exptl_crystal_size_mid 0.1
_exptl_crystal_size_min 0.1
_refine_diff_density_max 2.719
_refine_diff_density_min -4.676
_refine_diff_density_rms 0.292
_refine_ls_extinction_method none
_refine_ls_goodness_of_fit_ref 1.125
_refine_ls_hydrogen_treatment constr
_refine_ls_matrix_type full
_refine_ls_number_parameters 253
_refine_ls_number_reflns 6110
_refine_ls_number_restraints 0
_refine_ls_restrained_S_all 1.125
_refine_ls_R_factor_all 0.0776
_refine_ls_R_factor_gt 0.0647
_refine_ls_shift/su_max 0.001
_refine_ls_shift/su_mean 0.000
_refine_ls_structure_factor_coef Fsqd
_refine_ls_weighting_details 'w=1/[\s^2^(Fo^2^)+(0.1255P)^2^+10.0161P] where P=(Fo^2^+2Fc^2^)/3'
_refine_ls_weighting_scheme calc
_refine_ls_wR_factor_gt 0.1935
_refine_ls_wR_factor_ref 0.2195
_reflns_Friedel_coverage 0.000
_reflns_number_gt 4783
_reflns_number_total 6110
_reflns_threshold_expression 'I > 2\s(I)'
_cod_data_source_file d0sc00389a2.cif
_cod_data_source_block FGF2019041601_0m_5
_cod_depositor_comments
;Adding full bibliography for 1557604--1557610.cif.

 Adding full bibliography for 1557604--1557610.cif.
;
_cod_original_cell_volume 2594.0(6)
_cod_original_sg_symbol_H-M 'P 21/c'
_cod_database_code 1557605
_shelx_shelxl_version_number 2018/3
_shelx_space_group_comment
;
The symmetry employed for this shelxl refinement is uniquely defined
by the following loop, which should always be used as a source of
symmetry information in preference to the above space-group names.
They are only intended as comments.
;

loop_
_space_group_symop_operation_xyz
'x, y, z'
'-x, y+1/2, -z+1/2'
'-x, -y, -z'
'x, -y-1/2, z-1/2'

loop_
_atom_site_label
_atom_site_type_symbol
_atom_site_fract_x
_atom_site_fract_y
_atom_site_fract_z
_atom_site_U_iso_or_equiv
_atom_site_adp_type
_atom_site_occupancy
_atom_site_site_symmetry_order
_atom_site_calc_flag
_atom_site_refinement_flags_posn
_atom_site_refinement_flags_adp
_atom_site_refinement_flags_occupancy
_atom_site_disorder_assembly
_atom_site_disorder_group
U1 U 0.67568(2) 0.50005(2) 0.29320(3) 0.03794(17) Uani 1 1 d . . . . .
N1 N 0.6946(6) 0.4172(5) 0.1492(6) 0.0429(17) Uani 1 1 d . . . . .
Cl1 Cl 0.6472(2) 0.65031(17) 0.1670(2) 0.0556(6) Uani 1 1 d . . . . .
C1 C 0.4367(7) 0.5454(8) 0.2621(10) 0.054(3) Uani 1 1 d . . . . .
H1A H 0.436018 0.597272 0.211084 0.065 Uiso 1 1 calc R U . . .
H1AB H 0.380165 0.549576 0.294311 0.065 Uiso 1 1 calc R U . . .
P1 P 0.80469(17) 0.60484(16) 0.4544(2) 0.0416(5) Uani 1 1 d . . . . .
O3 O 0.5220(4) 0.5466(5) 0.3460(6) 0.0462(15) Uani 1 1 d . . . . .
C3 C 0.9211(10) 0.7460(6) 0.4268(13) 0.059(3) Uani 1 1 d . . . . .
H3A H 0.942198 0.809542 0.440720 0.088 Uiso 1 1 calc R U . . .
H3B H 0.909221 0.733743 0.348405 0.088 Uiso 1 1 calc R U . . .
H3C H 0.970226 0.704344 0.465028 0.088 Uiso 1 1 calc R U . . .
P2 P 0.80649(18) 0.39479(17) 0.1972(2) 0.0418(5) Uani 1 1 d . . . . .
N2 N 0.6915(6) 0.5826(5) 0.4460(6) 0.0429(17) Uani 1 1 d . . . . .
Cl2 Cl 0.6454(2) 0.35015(17) 0.4046(2) 0.0560(6) Uani 1 1 d . . . . .
O2 O 0.5226(5) 0.4526(5) 0.1622(6) 0.0484(16) Uani 1 1 d . . . . .
C2 C 0.8763(9) 0.5581(8) 0.5820(10) 0.053(3) Uani 1 1 d . . . . .
H2 H 0.939829 0.588020 0.595524 0.064 Uiso 1 1 calc R U . . .
C4 C 0.7510(8) 0.7879(7) 0.4087(11) 0.057(3) Uani 1 1 d . . . . .
H4A H 0.770556 0.852210 0.409538 0.085 Uiso 1 1 calc R U . . .
H4B H 0.697529 0.782037 0.444734 0.085 Uiso 1 1 calc R U . . .
H4C H 0.731956 0.766705 0.333186 0.085 Uiso 1 1 calc R U . . .
C5 C 0.8380(11) 0.4223(10) -0.0153(10) 0.072(3) Uani 1 1 d . . . . .
H5A H 0.881547 0.444473 -0.059494 0.108 Uiso 1 1 calc R U . . .
H5B H 0.777003 0.453427 -0.037629 0.108 Uiso 1 1 calc R U . . .
H5C H 0.829055 0.356048 -0.025625 0.108 Uiso 1 1 calc R U . . .
C8 C 0.7519(8) 0.2127(7) 0.2174(10) 0.055(3) Uani 1 1 d . . . . .
H8A H 0.775584 0.151693 0.242139 0.083 Uiso 1 1 calc R U . . .
H8B H 0.703796 0.206945 0.149899 0.083 Uiso 1 1 calc R U . . .
H8C H 0.723862 0.241548 0.273534 0.083 Uiso 1 1 calc R U . . .
C7 C 0.6202(8) 0.3864(8) 0.0538(9) 0.055(3) Uani 1 1 d . . . . .
H7A H 0.610038 0.433289 -0.004503 0.066 Uiso 1 1 calc R U . . .
H7AB H 0.638823 0.328125 0.023867 0.066 Uiso 1 1 calc R U . . .
C6 C 0.4388(7) 0.4557(8) 0.2046(10) 0.054(3) Uani 1 1 d . . . . .
H6A H 0.438446 0.404406 0.256043 0.064 Uiso 1 1 calc R U . . .
H6AB H 0.382417 0.450038 0.144619 0.064 Uiso 1 1 calc R U . . .
C9 C 0.8340(8) 0.2720(7) 0.1967(9) 0.049(2) Uani 1 1 d . . . . .
H9 H 0.846491 0.255597 0.123790 0.058 Uiso 1 1 calc R U . . .
C00K C 0.8957(10) 0.5436(9) 0.1264(13) 0.070(4) Uani 1 1 d . . . . .
H00A H 0.933852 0.568532 0.077457 0.104 Uiso 1 1 calc R U . . .
H00B H 0.929229 0.552042 0.202115 0.104 Uiso 1 1 calc R U . . .
H00C H 0.834881 0.575644 0.114290 0.104 Uiso 1 1 calc R U . . .
C00M C 0.8788(8) 0.4422(8) 0.1035(9) 0.047(2) Uani 1 1 d . . . . .
H00M H 0.941896 0.411342 0.122278 0.056 Uiso 1 1 calc R U . . .
C00O C 0.9236(10) 0.2537(9) 0.2833(12) 0.065(4) Uani 1 1 d . . . . .
H00D H 0.938437 0.188146 0.284863 0.097 Uiso 1 1 calc R U . . .
H00E H 0.913519 0.272768 0.354761 0.097 Uiso 1 1 calc R U . . .
H00F H 0.976303 0.288584 0.265835 0.097 Uiso 1 1 calc R U . . .
C013 C 0.5333(8) 0.3738(7) 0.0973(9) 0.054(2) Uani 1 1 d . . . . .
H01A H 0.477591 0.367484 0.036639 0.064 Uiso 1 1 calc R U . . .
H01B H 0.538750 0.317597 0.142387 0.064 Uiso 1 1 calc R U . . .
C13 C 0.8896(11) 0.4554(10) 0.5674(12) 0.068(4) Uani 1 1 d . . . . .
H13A H 0.933836 0.431184 0.631239 0.103 Uiso 1 1 calc R U . . .
H13B H 0.914976 0.444942 0.502070 0.103 Uiso 1 1 calc R U . . .
H13C H 0.828579 0.424244 0.559486 0.103 Uiso 1 1 calc R U . . .
C14 C 0.8313(8) 0.7312(7) 0.4673(9) 0.048(2) Uani 1 1 d . . . . .
H14 H 0.843716 0.747827 0.546307 0.057 Uiso 1 1 calc R U . . .
C12 C 0.8318(11) 0.5771(10) 0.6799(9) 0.071(4) Uani 1 1 d . . . . .
H12A H 0.875565 0.558079 0.746882 0.106 Uiso 1 1 calc R U . . .
H12B H 0.772635 0.542621 0.671969 0.106 Uiso 1 1 calc R U . . .
H12C H 0.818686 0.642804 0.683530 0.106 Uiso 1 1 calc R U . . .
C11 C 0.6182(7) 0.6136(7) 0.5027(9) 0.050(2) Uani 1 1 d . . . . .
H11A H 0.637283 0.671860 0.541489 0.059 Uiso 1 1 calc R U . . .
H11B H 0.607937 0.567084 0.556351 0.059 Uiso 1 1 calc R U . . .
C10 C 0.5298(8) 0.6268(8) 0.4168(10) 0.056(3) Uani 1 1 d . . . . .
H10A H 0.474086 0.631453 0.450484 0.067 Uiso 1 1 calc R U . . .
H10B H 0.534122 0.683503 0.374842 0.067 Uiso 1 1 calc R U . . .

loop_
_atom_site_aniso_label
_atom_site_aniso_U_11
_atom_site_aniso_U_22
_atom_site_aniso_U_33
_atom_site_aniso_U_23
_atom_site_aniso_U_13
_atom_site_aniso_U_12
U1 0.0372(2) 0.0355(2) 0.0411(3) -0.00130(9) 0.00817(19) -0.00001(11)
N1 0.053(5) 0.040(4) 0.033(4) -0.010(3) 0.003(3) -0.004(3)
Cl1 0.0690(16) 0.0435(12) 0.0510(13) 0.0058(10) 0.0049(12) -0.0022(11)
C1 0.039(5) 0.059(7) 0.062(7) 0.010(5) 0.006(5) 0.002(5)
P1 0.0436(12) 0.0367(11) 0.0450(12) -0.0018(10) 0.0106(10) -0.0004(9)
O3 0.036(3) 0.045(3) 0.057(4) 0.002(3) 0.010(3) 0.004(3)
C3 0.068(8) 0.029(5) 0.089(10) -0.002(4) 0.037(8) 0.000(4)
P2 0.0446(12) 0.0374(11) 0.0440(12) -0.0037(9) 0.0106(10) 0.0004(10)
N2 0.047(4) 0.037(4) 0.046(4) -0.004(3) 0.013(4) 0.005(3)
Cl2 0.0673(16) 0.0455(12) 0.0598(14) 0.0068(11) 0.0240(12) 0.0014(11)
O2 0.049(4) 0.044(4) 0.050(4) -0.003(3) 0.008(3) -0.011(3)
C2 0.055(6) 0.051(6) 0.049(6) 0.001(5) 0.001(5) -0.005(5)
C4 0.059(6) 0.033(5) 0.079(8) -0.004(5) 0.016(6) -0.002(4)
C5 0.089(9) 0.073(8) 0.060(7) -0.015(6) 0.030(7) -0.002(7)
C8 0.055(6) 0.039(5) 0.071(7) -0.002(5) 0.012(5) -0.005(4)
C7 0.063(7) 0.049(6) 0.046(5) -0.009(5) -0.002(5) 0.004(5)
C6 0.041(5) 0.047(6) 0.066(7) 0.004(5) -0.003(5) -0.009(4)
C9 0.055(6) 0.040(5) 0.051(6) 0.001(5) 0.011(5) 0.005(5)
C00K 0.068(8) 0.047(7) 0.095(11) -0.001(7) 0.022(7) -0.017(6)
C00M 0.049(5) 0.048(6) 0.046(5) -0.002(4) 0.015(5) -0.002(4)
C00O 0.049(7) 0.075(9) 0.068(9) 0.006(6) 0.008(6) 0.010(5)
C013 0.048(5) 0.051(6) 0.053(6) -0.005(5) -0.007(4) -0.009(4)
C13 0.066(8) 0.062(8) 0.067(8) 0.010(7) -0.009(6) 0.009(6)
C14 0.053(6) 0.041(4) 0.047(6) -0.005(5) 0.006(5) -0.007(5)
C12 0.099(10) 0.076(8) 0.036(5) 0.013(5) 0.010(6) 0.001(7)
C11 0.045(5) 0.050(5) 0.056(6) -0.005(5) 0.018(5) -0.002(4)
C10 0.049(5) 0.052(6) 0.071(7) -0.006(5) 0.025(5) 0.008(4)

loop_
_atom_type_symbol
_atom_type_description
_atom_type_scat_dispersion_real
_atom_type_scat_dispersion_imag
_atom_type_scat_source
C C 0.0137 0.0067 'International Tables Vol C Tables 4.2.6.8 and 6.1.1.4'
H H 0.0000 0.0000 'International Tables Vol C Tables 4.2.6.8 and 6.1.1.4'
N N 0.0241 0.0134 'International Tables Vol C Tables 4.2.6.8 and 6.1.1.4'
O O 0.0389 0.0241 'International Tables Vol C Tables 4.2.6.8 and 6.1.1.4'
U U -3.9641 10.8496 'International Tables Vol C Tables 4.2.6.8 and 6.1.1.4'
P P 0.2543 0.3332 'International Tables Vol C Tables 4.2.6.8 and 6.1.1.4'
Cl Cl 0.3281 0.5435 'International Tables Vol C Tables 4.2.6.8 and 6.1.1.4'

loop_
_geom_angle_atom_site_label_1
_geom_angle_atom_site_label_2
_geom_angle_atom_site_label_3
_geom_angle
_geom_angle_site_symmetry_1
_geom_angle_site_symmetry_3
_geom_angle_publ_flag
N2 U1 N1 167.4(3) . . ?
N2 U1 O3 64.4(3) . . ?
N1 U1 O3 128.2(3) . . ?
N2 U1 O2 127.9(3) . . ?
N1 U1 O2 64.7(3) . . ?
O3 U1 O2 63.6(2) . . ?
N2 U1 Cl2 89.4(2) . . ?
N1 U1 Cl2 92.5(2) . . ?
O3 U1 Cl2 80.35(17) . . ?
O2 U1 Cl2 84.22(17) . . ?
N2 U1 Cl1 92.4(2) . . ?
N1 U1 Cl1 89.6(2) . . ?
O3 U1 Cl1 84.46(17) . . ?
O2 U1 Cl1 80.69(17) . . ?
Cl2 U1 Cl1 162.18(8) . . ?
N2 U1 P1 34.8(2) . . ?
N1 U1 P1 132.9(2) . . ?
O3 U1 P1 98.43(16) . . ?
O2 U1 P1 159.72(16) . . ?
Cl2 U1 P1 102.65(8) . . ?
Cl1 U1 P1 88.70(8) . . ?
N2 U1 P2 133.4(2) . . ?
N1 U1 P2 34.3(2) . . ?
O3 U1 P2 159.43(16) . . ?
O2 U1 P2 98.19(16) . . ?
Cl2 U1 P2 88.80(8) . . ?
Cl1 U1 P2 102.64(8) . . ?
P1 U1 P2 100.99(6) . . ?
C7 N1 P2 136.2(7) . . ?
C7 N1 U1 128.0(7) . . ?
P2 N1 U1 95.2(3) . . ?
O3 C1 C6 105.1(9) . . ?
O3 C1 H1A 110.7 . . ?
C6 C1 H1A 110.7 . . ?
O3 C1 H1AB 110.7 . . ?
C6 C1 H1AB 110.7 . . ?
H1A C1 H1AB 108.8 . . ?
N2 P1 C2 110.5(5) . . ?
N2 P1 C14 112.3(5) . . ?
C2 P1 C14 102.7(5) . . ?
N2 P1 U1 50.6(3) . . ?
C2 P1 U1 125.1(4) . . ?
C14 P1 U1 132.0(4) . . ?
C1 O3 C10 113.5(8) . . ?
C1 O3 U1 117.7(6) . . ?
C10 O3 U1 114.5(5) . . ?
C14 C3 H3A 109.5 . . ?
C14 C3 H3B 109.5 . . ?
H3A C3 H3B 109.5 . . ?
C14 C3 H3C 109.5 . . ?
H3A C3 H3C 109.5 . . ?
H3B C3 H3C 109.5 . . ?
N1 P2 C9 113.1(5) . . ?
N1 P2 C00M 109.7(5) . . ?
C9 P2 C00M 102.0(5) . . ?
N1 P2 U1 50.5(3) . . ?
C9 P2 U1 132.9(4) . . ?
C00M P2 U1 124.8(4) . . ?
C11 N2 P1 135.8(7) . . ?
C11 N2 U1 129.0(6) . . ?
P1 N2 U1 94.6(3) . . ?
C6 O2 C013 116.2(8) . . ?
C6 O2 U1 116.1(6) . . ?
C013 O2 U1 113.5(6) . . ?
C13 C2 C12 111.1(11) . . ?
C13 C2 P1 108.7(7) . . ?
C12 C2 P1 112.1(9) . . ?
C13 C2 H2 108.3 . . ?
C12 C2 H2 108.3 . . ?
P1 C2 H2 108.3 . . ?
C14 C4 H4A 109.5 . . ?
C14 C4 H4B 109.5 . . ?
H4A C4 H4B 109.5 . . ?
C14 C4 H4C 109.5 . . ?
H4A C4 H4C 109.5 . . ?
H4B C4 H4C 109.5 . . ?
C00M C5 H5A 109.5 . . ?
C00M C5 H5B 109.5 . . ?
H5A C5 H5B 109.5 . . ?
C00M C5 H5C 109.5 . . ?
H5A C5 H5C 109.5 . . ?
H5B C5 H5C 109.5 . . ?
C9 C8 H8A 109.5 . . ?
C9 C8 H8B 109.5 . . ?
H8A C8 H8B 109.5 . . ?
C9 C8 H8C 109.5 . . ?
H8A C8 H8C 109.5 . . ?
H8B C8 H8C 109.5 . . ?
C013 C7 N1 105.2(8) . . ?
C013 C7 H7A 110.7 . . ?
N1 C7 H7A 110.7 . . ?
C013 C7 H7AB 110.7 . . ?
N1 C7 H7AB 110.7 . . ?
H7A C7 H7AB 108.8 . . ?
O2 C6 C1 108.3(8) . . ?
O2 C6 H6A 110.0 . . ?
C1 C6 H6A 110.0 . . ?
O2 C6 H6AB 110.0 . . ?
C1 C6 H6AB 110.0 . . ?
H6A C6 H6AB 108.4 . . ?
C00O C9 C8 110.5(10) . . ?
C00O C9 P2 108.6(8) . . ?
C8 C9 P2 111.9(7) . . ?
C00O C9 H9 108.6 . . ?
C8 C9 H9 108.6 . . ?
P2 C9 H9 108.6 . . ?
C00M C00K H00A 109.5 . . ?
C00M C00K H00B 109.5 . . ?
H00A C00K H00B 109.5 . . ?
C00M C00K H00C 109.5 . . ?
H00A C00K H00C 109.5 . . ?
H00B C00K H00C 109.5 . . ?
C5 C00M C00K 112.8(11) . . ?
C5 C00M P2 113.4(8) . . ?
C00K C00M P2 109.3(7) . . ?
C5 C00M H00M 107.0 . . ?
C00K C00M H00M 107.0 . . ?
P2 C00M H00M 107.0 . . ?
C9 C00O H00D 109.5 . . ?
C9 C00O H00E 109.5 . . ?
H00D C00O H00E 109.5 . . ?
C9 C00O H00F 109.5 . . ?
H00D C00O H00F 109.5 . . ?
H00E C00O H00F 109.5 . . ?
O2 C013 C7 108.2(8) . . ?
O2 C013 H01A 110.1 . . ?
C7 C013 H01A 110.1 . . ?
O2 C013 H01B 110.1 . . ?
C7 C013 H01B 110.1 . . ?
H01A C013 H01B 108.4 . . ?
C2 C13 H13A 109.5 . . ?
C2 C13 H13B 109.5 . . ?
H13A C13 H13B 109.5 . . ?
C2 C13 H13C 109.5 . . ?
H13A C13 H13C 109.5 . . ?
H13B C13 H13C 109.5 . . ?
C4 C14 C3 113.1(10) . . ?
C4 C14 P1 112.2(7) . . ?
C3 C14 P1 106.6(7) . . ?
C4 C14 H14 108.3 . . ?
C3 C14 H14 108.3 . . ?
P1 C14 H14 108.3 . . ?
C2 C12 H12A 109.5 . . ?
C2 C12 H12B 109.5 . . ?
H12A C12 H12B 109.5 . . ?
C2 C12 H12C 109.5 . . ?
H12A C12 H12C 109.5 . . ?
H12B C12 H12C 109.5 . . ?
N2 C11 C10 106.6(8) . . ?
N2 C11 H11A 110.4 . . ?
C10 C11 H11A 110.4 . . ?
N2 C11 H11B 110.4 . . ?
C10 C11 H11B 110.4 . . ?
H11A C11 H11B 108.6 . . ?
O3 C10 C11 106.2(8) . . ?
O3 C10 H10A 110.5 . . ?
C11 C10 H10A 110.5 . . ?
O3 C10 H10B 110.5 . . ?
C11 C10 H10B 110.5 . . ?
H10A C10 H10B 108.7 . . ?

loop_
_geom_bond_atom_site_label_1
_geom_bond_atom_site_label_2
_geom_bond_distance
_geom_bond_site_symmetry_2
_geom_bond_publ_flag
U1 N2 2.237(8) . ?
U1 N1 2.242(7) . ?
U1 O3 2.547(6) . ?
U1 O2 2.559(7) . ?
U1 Cl2 2.683(2) . ?
U1 Cl1 2.686(3) . ?
U1 P1 2.885(3) . ?
U1 P2 2.894(2) . ?
N1 C7 1.500(13) . ?
N1 P2 1.636(9) . ?
C1 O3 1.443(12) . ?
C1 C6 1.498(16) . ?
C1 H1A 0.9900 . ?
C1 H1AB 0.9900 . ?
P1 N2 1.651(8) . ?
P1 C2 1.844(12) . ?
P1 C14 1.883(11) . ?
O3 C10 1.460(13) . ?
C3 C14 1.510(16) . ?
C3 H3A 0.9800 . ?
C3 H3B 0.9800 . ?
C3 H3C 0.9800 . ?
P2 C9 1.836(11) . ?
P2 C00M 1.867(11) . ?
N2 C11 1.469(12) . ?
O2 C6 1.426(13) . ?
O2 C013 1.436(13) . ?
C2 C13 1.53(2) . ?
C2 C12 1.531(17) . ?
C2 H2 1.0000 . ?
C4 C14 1.488(16) . ?
C4 H4A 0.9800 . ?
C4 H4B 0.9800 . ?
C4 H4C 0.9800 . ?
C5 C00M 1.512(17) . ?
C5 H5A 0.9800 . ?
C5 H5B 0.9800 . ?
C5 H5C 0.9800 . ?
C8 C9 1.537(15) . ?
C8 H8A 0.9800 . ?
C8 H8B 0.9800 . ?
C8 H8C 0.9800 . ?
C7 C013 1.486(17) . ?
C7 H7A 0.9900 . ?
C7 H7AB 0.9900 . ?
C6 H6A 0.9900 . ?
C6 H6AB 0.9900 . ?
C9 C00O 1.530(17) . ?
C9 H9 1.0000 . ?
C00K C00M 1.517(18) . ?
C00K H00A 0.9800 . ?
C00K H00B 0.9800 . ?
C00K H00C 0.9800 . ?
C00M H00M 1.0000 . ?
C00O H00D 0.9800 . ?
C00O H00E 0.9800 . ?
C00O H00F 0.9800 . ?
C013 H01A 0.9900 . ?
C013 H01B 0.9900 . ?
C13 H13A 0.9800 . ?
C13 H13B 0.9800 . ?
C13 H13C 0.9800 . ?
C14 H14 1.0000 . ?
C12 H12A 0.9800 . ?
C12 H12B 0.9800 . ?
C12 H12C 0.9800 . ?
C11 C10 1.501(16) . ?
C11 H11A 0.9900 . ?
C11 H11B 0.9900 . ?
C10 H10A 0.9900 . ?
C10 H10B 0.9900 . ?
